data_9007860
loop_
_publ_author_name
'Braga, D.'
'Sabatino, P.'

_publ_section_title
;
 Bis(arene)vanadium complexes. A structural study
 Sample: 2
;
_journal_name_full 'Acta Crystallographica, Section C'
_journal_page_first 2308
_journal_page_last 2312
_journal_paper_doi 10.1107/S0108270190006539
_journal_volume 46
_journal_year 1990
_chemical_formula_structural KV(C9H12)2.C4H8O.0.5C4H8O2
_chemical_formula_sum 'C24 K O2 V'
_space_group_IT_number 14
_symmetry_space_group_name_Hall '-P 2yn'
_symmetry_space_group_name_H-M 'P 1 21/n 1'
_cell_angle_alpha 90
_cell_angle_beta 89.58
_cell_angle_gamma 90
_cell_length_a 10.213
_cell_length_b 18.518
_cell_length_c 13.402
_cell_formula_units_Z 4
_cell_volume 2534.576
_database_code_amcsd 0010223
_exptl_crystal_density_diffrn 1.075
_cod_original_formula_sum 'V K C24 O2'
_cod_database_code 9007860
_amcsd_formula_title KV(C9H12)2.C4H8O.0.5C4H8O2

loop_
_space_group_symop_operation_xyz
x,y,z
1/2+x,1/2-y,1/2+z
1/2-x,1/2+y,1/2-z
-x,-y,-z

loop_
_atom_site_label
_atom_site_fract_x
_atom_site_fract_y
_atom_site_fract_z
_atom_site_U_iso_or_equiv
_atom_site_attached_hydrogens
V1 0.05600 0.25260 -0.11690 0.06100 0
K1 0.29480 0.15910 0.13690 0.06900 0
C1 0.04300 0.16600 -0.00550 0.06000 0
C2 0.14550 0.14940 -0.07460 0.06800 1
C3 0.24610 0.19930 -0.09570 0.07000 0
C4 0.24290 0.26580 -0.04350 0.07500 1
C5 0.14580 0.28600 0.02560 0.07500 0
C6 0.04390 0.23300 0.04520 0.06300 1
C7 -0.05840 0.10940 0.01860 0.09000 3
C8 0.15070 0.35710 0.08080 0.11600 3
C9 0.35710 0.18020 -0.16500 0.13200 3
C10 0.05270 0.25980 -0.28150 0.07700 0
C11 0.07160 0.32860 -0.24020 0.07800 1
C12 -0.00890 0.35990 -0.16950 0.07700 0
C13 -0.11980 0.31840 -0.13780 0.08000 1
C14 -0.14540 0.24740 -0.17350 0.06300 0
C15 -0.05800 0.21950 -0.24560 0.06000 1
C16 -0.26340 0.20390 -0.14530 0.09500 3
C17 0.01410 0.43620 -0.13440 0.15800 3
C18 0.14000 0.22900 -0.36330 0.12100 3
O1 -0.37580 0.42530 -0.25870 0.11100 0
O2 -0.06280 0.44900 -0.44190 0.11800 0
C19 -0.12740 0.50900 -0.46940 0.13900 2
C20 -0.08770 0.53590 -0.55750 0.14600 2
C21 -0.48000 0.39190 -0.20430 0.14700 2
C22 -0.55200 0.44570 -0.15780 0.23900 2
C23 -0.46990 0.51040 -0.15850 0.24500 2
C24 -0.36350 0.49520 -0.22230 0.14800 2

loop_
_cod_related_entry_id
_cod_related_entry_database
_cod_related_entry_code
1 AMCSD 0010223
